data_7227466
loop_
_publ_author_name
'Kanetou, Tomoaki'
'Tsunashima, Ryo'
'Hoshino, Norihisa'
'Akutagawa, Tomoyuki'

_publ_section_title
;
 Solid-state structure and electronic states of hydrogen-bonded dimer of
 pyridyl-substituted tetrathiafulvalene salted with PF6&#x2212;
;
_journal_issue 11
_journal_name_full 'RSC Adv.'
_journal_page_first 6236
_journal_paper_doi 10.1039/C6RA27814K
_journal_volume 7
_journal_year 2017
_chemical_formula_moiety 'C22 H15 F6 N2 P S8'
_chemical_formula_sum 'C22 H15 F6 N2 P S8'
_chemical_formula_weight 708.82
_space_group_IT_number 15
_symmetry_cell_setting monoclinic
_symmetry_Int_Tables_number 15
_symmetry_space_group_name_Hall '-C 2yc'
_symmetry_space_group_name_H-M 'C 1 2/c 1'
_atom_sites_solution_hydrogens geom
_atom_sites_solution_primary direct
_atom_sites_solution_secondary difmap
_audit_update_record
;
2016-11-30 deposited with the CCDC.
2017-01-09 downloaded from the CCDC.
;
_cell_angle_alpha 90.0000
_cell_angle_beta 113.9002(8)
_cell_angle_gamma 90.0000
_cell_formula_units_Z 4
_cell_length_a 28.6106(6)
_cell_length_b 6.00201(12)
_cell_length_c 16.6897(3)
_cell_measurement_reflns_used 2243
_cell_measurement_temperature 93
_cell_measurement_theta_max 68.20
_cell_measurement_theta_min 3.38
_cell_volume 2620.22(9)
_computing_cell_refinement 'RAPID AUTO'
_computing_data_collection 'RAPID AUTO (Rigaku, ????)'
_computing_data_reduction 'RAPID AUTO'
_computing_molecular_graphics 'CrystalStructure 4.0'
_computing_publication_material 'CrystalStructure 4.0 (Rigaku, 2010)'
_computing_structure_refinement 'SHELXL97 (Sheldrick, 2008)'
_computing_structure_solution 'SHELXS97 (Sheldrick, 2008)'
_diffrn_ambient_temperature 93
_diffrn_detector_area_resol_mean 10.000
_diffrn_measured_fraction_theta_full 0.999
_diffrn_measured_fraction_theta_max 0.999
_diffrn_measurement_device_type 'Rigaku R-AXIS RAPID'
_diffrn_measurement_method \w
_diffrn_radiation_type 'Cu K\a'
_diffrn_radiation_wavelength 1.54187
_diffrn_reflns_av_R_equivalents 0.0321
_diffrn_reflns_limit_h_max 33
_diffrn_reflns_limit_h_min -34
_diffrn_reflns_limit_k_max 7
_diffrn_reflns_limit_k_min -7
_diffrn_reflns_limit_l_max 20
_diffrn_reflns_limit_l_min -20
_diffrn_reflns_number 13911
_diffrn_reflns_theta_full 68.23
_diffrn_reflns_theta_max 68.23
_diffrn_standards_number 0
_exptl_absorpt_coefficient_mu 7.471
_exptl_absorpt_correction_T_max 0.474
_exptl_absorpt_correction_T_min 0.259
_exptl_absorpt_correction_type numerical
_exptl_absorpt_process_details 'NUMABS (Rigaku, 1999)'
_exptl_crystal_colour black
_exptl_crystal_density_diffrn 1.797
_exptl_crystal_density_method 'not measured'
_exptl_crystal_description unknown
_exptl_crystal_F_000 1432.00
_exptl_crystal_size_max 0.150
_exptl_crystal_size_mid 0.150
_exptl_crystal_size_min 0.100
_refine_diff_density_max 0.490
_refine_diff_density_min -0.340
_refine_ls_extinction_method none
_refine_ls_goodness_of_fit_ref 1.137
_refine_ls_hydrogen_treatment constr
_refine_ls_number_parameters 178
_refine_ls_number_reflns 2401
_refine_ls_number_restraints 0
_refine_ls_R_factor_gt 0.0314
_refine_ls_shift/su_max 0.001
_refine_ls_structure_factor_coef Fsqd
_refine_ls_weighting_details 'w = 1/[\s^2^(Fo^2^)+(0.0494P)^2^+2.4823P] where P=(Fo^2^+2Fc^2^)/3'
_refine_ls_weighting_scheme calc
_refine_ls_wR_factor_ref 0.0882
_reflns_number_gt 2192
_reflns_number_total 2401
_reflns_threshold_expression F^2^>2.0\s(F^2^)
_cod_data_source_file c6ra27814k2.cif
_cod_data_source_block ttfpy2hpf6
_cod_database_code 7227466

loop_
_symmetry_equiv_pos_site_id
_symmetry_equiv_pos_as_xyz
1 +X,+Y,+Z
2 -X,+Y,1/2-Z
3 -X,-Y,-Z
4 +X,-Y,1/2+Z
5 1/2+X,1/2+Y,+Z
6 1/2-X,1/2+Y,1/2-Z
7 1/2-X,1/2-Y,-Z
8 1/2+X,1/2-Y,1/2+Z

loop_
_atom_site_label
_atom_site_type_symbol
_atom_site_fract_x
_atom_site_fract_y
_atom_site_fract_z
_atom_site_U_iso_or_equiv
_atom_site_adp_type
_atom_site_occupancy
_atom_site_symmetry_multiplicity
_atom_site_calc_flag
_atom_site_refinement_flags
S1 S 0.15144(2) 0.56395(9) 0.45006(3) 0.02610(16) Uani 1.0 8 d .
S2 S 0.161296(19) 0.98122(10) 0.55059(4) 0.02726(16) Uani 1.0 8 d .
S3 S 0.269488(19) 0.82812(9) 0.69452(3) 0.02483(16) Uani 1.0 8 d .
S4 S 0.26553(2) 0.41131(9) 0.59783(3) 0.02548(16) Uani 1.0 8 d .
P5 P 0.0000 0.30488(14) 0.2500 0.0265(2) Uani 1.0 4 d .
F1 F 0.0000 0.0396(3) 0.2500 0.0413(5) Uani 1.0 4 d .
F2 F 0.01082(6) 0.3038(3) 0.35178(9) 0.0436(4) Uani 1.0 8 d .
F3 F 0.06080(5) 0.3059(3) 0.27520(9) 0.0344(4) Uani 1.0 8 d .
F4 F 0.0000 0.5704(3) 0.2500 0.0435(6) Uani 1.0 4 d .
N1 N 0.45912(7) 0.9132(4) 0.93698(12) 0.0282(5) Uani 1.0 8 d .
C1 C 0.10395(8) 0.7667(4) 0.40572(14) 0.0276(5) Uani 1.0 8 d .
C2 C 0.10848(8) 0.9535(4) 0.45083(15) 0.0285(5) Uani 1.0 8 d .
C3 C 0.18951(8) 0.7261(4) 0.54150(13) 0.0233(5) Uani 1.0 8 d .
C4 C 0.23526(8) 0.6634(4) 0.60155(13) 0.0227(5) Uani 1.0 8 d .
C5 C 0.32270(8) 0.4773(4) 0.68281(13) 0.0232(5) Uani 1.0 8 d .
C6 C 0.32616(8) 0.6679(4) 0.72753(13) 0.0228(5) Uani 1.0 8 d .
C7 C 0.37192(8) 0.7527(4) 0.79919(13) 0.0232(5) Uani 1.0 8 d .
C8 C 0.41853(8) 0.6357(5) 0.82903(14) 0.0282(5) Uani 1.0 8 d .
C9 C 0.46047(8) 0.7214(5) 0.89659(15) 0.0307(6) Uani 1.0 8 d .
C10 C 0.41530(8) 1.0272(5) 0.90869(15) 0.0286(5) Uani 1.0 8 d .
C11 C 0.37128(8) 0.9549(4) 0.84076(14) 0.0261(5) Uani 1.0 8 d .
H1 H 0.0758 0.7439 0.3511 0.0332 Uiso 1.0 8 calc R
H2 H 0.0837 1.0687 0.4294 0.0342 Uiso 1.0 8 calc R
H3 H 0.3514 0.3809 0.6979 0.0279 Uiso 1.0 8 calc R
H4 H 0.4209 0.4985 0.8026 0.0338 Uiso 1.0 8 calc R
H5 H 0.4918 0.6417 0.9156 0.0369 Uiso 1.0 8 calc R
H6 H 0.3409 1.0412 0.8223 0.0313 Uiso 1.0 8 calc R
H7 H 0.4144 1.1641 0.9366 0.0343 Uiso 1.0 8 calc R

loop_
_atom_site_aniso_label
_atom_site_aniso_U_11
_atom_site_aniso_U_22
_atom_site_aniso_U_33
_atom_site_aniso_U_12
_atom_site_aniso_U_13
_atom_site_aniso_U_23
S1 0.0255(3) 0.0259(4) 0.0212(3) -0.0010(2) 0.0036(2) -0.0022(2)
S2 0.0219(3) 0.0257(4) 0.0296(3) 0.0005(2) 0.0057(3) -0.0037(3)
S3 0.0207(3) 0.0251(4) 0.0241(3) 0.0008(2) 0.0043(2) -0.0053(2)
S4 0.0248(3) 0.0233(4) 0.0227(3) 0.0001(2) 0.0039(2) -0.0039(2)
P5 0.0286(5) 0.0226(5) 0.0245(4) 0.0000 0.0070(4) 0.0000
F1 0.0467(12) 0.0242(11) 0.0630(14) 0.0000 0.0324(11) 0.0000
F2 0.0422(8) 0.0593(11) 0.0260(7) 0.0212(8) 0.0106(6) 0.0026(7)
F3 0.0288(7) 0.0337(8) 0.0361(8) 0.0002(6) 0.0084(6) -0.0032(6)
F4 0.0314(11) 0.0218(11) 0.0543(13) 0.0000 -0.0064(9) 0.0000
N1 0.0227(9) 0.0369(12) 0.0236(9) -0.0046(8) 0.0078(8) -0.0039(9)
C1 0.0244(11) 0.0295(13) 0.0232(11) -0.0027(10) 0.0036(9) 0.0042(10)
C2 0.0226(11) 0.0309(13) 0.0291(12) 0.0029(10) 0.0073(9) 0.0073(10)
C3 0.0224(10) 0.0249(12) 0.0208(10) -0.0018(9) 0.0071(8) -0.0017(9)
C4 0.0245(11) 0.0220(12) 0.0208(10) -0.0031(9) 0.0083(9) -0.0021(9)
C5 0.0220(10) 0.0232(12) 0.0227(11) 0.0010(9) 0.0072(9) 0.0010(9)
C6 0.0207(10) 0.0249(12) 0.0220(10) 0.0007(9) 0.0079(9) 0.0015(9)
C7 0.0209(10) 0.0270(12) 0.0220(10) -0.0024(9) 0.0090(8) -0.0007(9)
C8 0.0246(11) 0.0287(13) 0.0292(12) -0.0007(10) 0.0089(10) -0.0052(10)
C9 0.0212(11) 0.0371(14) 0.0302(12) 0.0016(10) 0.0066(9) -0.0021(11)
C10 0.0265(11) 0.0314(13) 0.0272(11) -0.0045(10) 0.0102(9) -0.0081(10)
C11 0.0220(11) 0.0280(13) 0.0262(11) -0.0008(9) 0.0075(9) -0.0048(10)

loop_
_atom_type_symbol
_atom_type_description
_atom_type_scat_dispersion_real
_atom_type_scat_dispersion_imag
_atom_type_scat_source
C C 0.0181 0.0091
;
International Tables for Crystallography
(1992, Vol. C, Tables 4.2.6.8 and 6.1.1.4)
;
H H 0.0000 0.0000
;
International Tables for Crystallography
(1992, Vol. C, Table 6.1.1.4)
;
S S 0.3331 0.5567
;
International Tables for Crystallography
(1992, Vol. C, Tables 4.2.6.8 and 6.1.1.4)
;
N N 0.0311 0.0180
;
International Tables for Crystallography
(1992, Vol. C, Tables 4.2.6.8 and 6.1.1.4)
;
P P 0.2955 0.4335
;
International Tables for Crystallography
(1992, Vol. C, Tables 4.2.6.8 and 6.1.1.4)
;
F F 0.0727 0.0534
;
International Tables for Crystallography
(1992, Vol. C, Tables 4.2.6.8 and 6.1.1.4)
;

loop_
_geom_angle_atom_site_label_1
_geom_angle_atom_site_label_2
_geom_angle_atom_site_label_3
_geom_angle
_geom_angle_publ_flag
_geom_angle_site_symmetry_1
_geom_angle_site_symmetry_3
C1 S1 C3 94.80(11) yes . .
C2 S2 C3 94.85(11) yes . .
C4 S3 C6 94.67(10) yes . .
C4 S4 C5 95.17(10) yes . .
F1 P5 F2 89.77(7) yes . .
F1 P5 F2 89.77(7) yes . 2_555
F1 P5 F3 90.22(6) yes . .
F1 P5 F3 90.22(6) yes . 2_555
F1 P5 F4 180.000 yes . .
F2 P5 F2 179.53(11) yes . 2_555
F2 P5 F3 89.93(8) yes . .
F2 P5 F3 90.07(8) yes . 2_555
F2 P5 F4 90.23(7) yes . .
F2 P5 F3 90.07(8) yes 2_555 .
F2 P5 F3 89.93(8) yes 2_555 2_555
F2 P5 F4 90.23(7) yes 2_555 .
F3 P5 F3 179.57(10) yes . 2_555
F3 P5 F4 89.78(6) yes . .
F3 P5 F4 89.78(6) yes 2_555 .
C9 N1 C10 118.40(18) yes . .
S1 C1 C2 117.85(15) yes . .
S2 C2 C1 118.01(17) yes . .
S1 C3 S2 114.14(11) yes . .
S1 C3 C4 124.44(19) yes . .
S2 C3 C4 121.39(17) yes . .
S3 C4 S4 114.06(11) yes . .
S3 C4 C3 121.77(19) yes . .
S4 C4 C3 124.14(17) yes . .
S4 C5 C6 118.93(17) yes . .
S3 C6 C5 115.87(15) yes . .
S3 C6 C7 118.02(17) yes . .
C5 C6 C7 126.1(2) yes . .
C6 C7 C8 121.5(2) yes . .
C6 C7 C11 121.3(2) yes . .
C8 C7 C11 117.20(18) yes . .
C7 C8 C9 119.5(3) yes . .
N1 C9 C8 122.7(2) yes . .
N1 C10 C11 122.9(3) yes . .
C7 C11 C10 119.2(2) yes . .
S1 C1 H1 121.069 no . .
C2 C1 H1 121.086 no . .
S2 C2 H2 120.999 no . .
C1 C2 H2 120.992 no . .
S4 C5 H3 120.538 no . .
C6 C5 H3 120.532 no . .
C7 C8 H4 120.258 no . .
C9 C8 H4 120.254 no . .
N1 C9 H5 118.628 no . .
C8 C9 H5 118.626 no . .
N1 C10 H7 118.551 no . .
C11 C10 H7 118.530 no . .
C7 C11 H6 120.380 no . .
C10 C11 H6 120.391 no . .

loop_
_geom_bond_atom_site_label_1
_geom_bond_atom_site_label_2
_geom_bond_distance
_geom_bond_publ_flag
_geom_bond_site_symmetry_2
S1 C1 1.749(3) yes .
S1 C3 1.765(2) yes .
S2 C2 1.745(2) yes .
S2 C3 1.766(3) yes .
S3 C4 1.764(2) yes .
S3 C6 1.770(3) yes .
S4 C4 1.757(3) yes .
S4 C5 1.7217(19) yes .
P5 F1 1.592(2) yes .
P5 F2 1.5985(16) yes .
P5 F2 1.5985(16) yes 2_555
P5 F3 1.6156(15) yes .
P5 F3 1.6156(15) yes 2_555
P5 F4 1.594(2) yes .
N1 C9 1.343(4) yes .
N1 C10 1.335(3) yes .
C1 C2 1.327(4) yes .
C3 C4 1.340(3) yes .
C5 C6 1.348(4) yes .
C6 C7 1.461(3) yes .
C7 C8 1.407(3) yes .
C7 C11 1.402(4) yes .
C8 C9 1.371(3) yes .
C10 C11 1.379(3) yes .
C1 H1 0.950 no .
C2 H2 0.950 no .
C5 H3 0.950 no .
C8 H4 0.950 no .
C9 H5 0.950 no .
C10 H7 0.950 no .
C11 H6 0.950 no .

loop_
_geom_contact_atom_site_label_1
_geom_contact_atom_site_label_2
_geom_contact_distance
_geom_contact_publ_flag
_geom_contact_site_symmetry_2
S1 S4 3.3247(7) no .
S2 S3 3.1893(7) no .
S3 C11 3.0428(19) no .
N1 C7 2.792(3) no .
C5 C8 2.993(3) no .
C8 C10 2.719(4) no .
C9 C11 2.724(4) no .
S1 F3 3.3924(13) no .
S1 C10 3.592(3) no 6_546
S2 C7 3.431(3) no 6_556
S4 S4 3.5849(8) no 7_556
F1 F4 2.816(3) no 1_545
F1 C1 3.467(3) no 1_545
F1 C1 3.467(3) no 2_545
F1 C2 3.5644(19) no 1_545
F1 C2 3.5644(19) no 2_545
F1 C8 3.282(3) no 7_556
F1 C8 3.282(3) no 8_454
F1 C9 3.458(3) no 7_556
F1 C9 3.458(3) no 8_454
F2 N1 3.338(3) no 6_546
F2 N1 2.966(3) no 8_464
F2 C2 3.349(3) no 1_545
F2 C9 3.410(4) no 8_464
F2 C10 3.392(4) no 8_464
F3 S1 3.3924(13) no .
F3 C1 3.426(3) no .
F3 C2 3.419(3) no 1_545
F3 C5 3.549(3) no 7_556
F3 C8 3.352(3) no 7_556
F3 C10 3.548(4) no 7_566
F3 C11 3.554(4) no 7_566
F4 F1 2.816(3) no 1_565
F4 C1 3.275(2) no .
F4 C1 3.275(2) no 2_555
F4 C8 3.574(3) no 7_566
F4 C8 3.574(3) no 8_464
F4 C9 3.327(3) no 7_566
F4 C9 3.327(3) no 8_464
N1 F2 3.338(3) no 6_556
N1 F2 2.966(3) no 8_565
N1 N1 2.645(3) no 3_677
N1 C9 3.555(3) no 3_677
N1 C10 3.489(3) no 3_677
C1 F1 3.467(3) no 1_565
C1 F3 3.426(3) no .
C1 F4 3.275(2) no .
C1 C5 3.385(4) no 7_566
C1 C6 3.564(4) no 7_566
C2 F1 3.5644(19) no 1_565
C2 F2 3.349(3) no 1_565
C2 F3 3.419(3) no 1_565
C2 C5 3.547(4) no 7_566
C3 C11 3.508(4) no 6_546
C5 F3 3.549(3) no 7_556
C5 C1 3.385(4) no 7_566
C5 C2 3.547(4) no 7_566
C6 C1 3.564(4) no 7_566
C7 S2 3.431(3) no 6_546
C8 F1 3.282(3) no 7_556
C8 F3 3.352(3) no 7_556
C8 F4 3.574(3) no 7_566
C9 F1 3.458(3) no 7_556
C9 F2 3.410(4) no 8_565
C9 F4 3.327(3) no 7_566
C9 N1 3.555(3) no 3_677
C10 S1 3.592(3) no 6_556
C10 F2 3.392(4) no 8_565
C10 F3 3.548(4) no 7_566
C10 N1 3.489(3) no 3_677
C11 F3 3.554(4) no 7_566
C11 C3 3.508(4) no 6_556
S1 H2 3.5369 no .
S2 H1 3.5349 no .
S3 H3 3.5476 no .
S3 H6 2.6131 no .
N1 H4 3.2306 no .
N1 H6 3.2327 no .
C3 H1 3.5088 no .
C3 H2 3.5073 no .
C4 H3 3.4879 no .
C5 H4 2.7121 no .
C6 H4 2.6833 no .
C6 H6 2.6761 no .
C7 H3 2.7156 no .
C7 H5 3.2532 no .
C7 H7 3.2520 no .
C8 H3 2.7227 no .
C8 H6 3.2665 no .
C9 H7 3.1554 no .
C10 H5 3.1547 no .
C11 H4 3.2651 no .
H1 H2 2.3068 no .
H3 H4 2.1661 no .
H4 H5 2.3047 no .
H6 H7 2.3138 no .
S1 H2 3.4886 no 1_545
S1 H7 3.2208 no 6_546
S2 H6 3.4033 no 6_546
S2 H7 2.9552 no 6_546
S3 H6 3.5065 no 6_546
P5 H1 3.3958 no .
P5 H1 3.3958 no 2_555
P5 H2 3.3020 no 1_545
P5 H2 3.3020 no 2_545
P5 H4 3.2885 no 7_556
P5 H4 3.2885 no 8_454
F1 H1 2.7820 no 1_545
F1 H1 2.7820 no 2_545
F1 H2 2.9872 no 1_545
F1 H2 2.9872 no 2_545
F1 H4 2.7478 no 7_556
F1 H4 2.7478 no 8_454
F1 H5 3.0669 no 7_556
F1 H5 3.0669 no 8_454
F2 H1 3.2333 no .
F2 H2 2.4146 no 1_545
F2 H4 2.9786 no 8_454
F2 H5 3.0083 no 8_454
F2 H7 3.5802 no 8_464
F3 H1 3.5676 no 1_545
F3 H1 2.8738 no .
F3 H2 2.7779 no 1_545
F3 H3 2.6196 no 7_556
F3 H4 2.4180 no 7_556
F4 H1 2.3818 no .
F4 H1 2.3818 no 2_555
F4 H5 3.3479 no 7_566
F4 H5 3.3479 no 8_464
N1 H5 3.5158 no 3_677
N1 H7 3.4025 no 3_677
C1 H3 3.3005 no 7_566
C1 H4 3.5457 no 7_566
C1 H5 3.3250 no 8_464
C1 H7 2.9494 no 6_546
C2 H3 3.2840 no 7_566
C2 H5 3.1979 no 8_464
C2 H7 2.8234 no 6_546
C3 H6 2.9584 no 6_546
C3 H7 3.1606 no 6_546
C4 H6 3.0231 no 6_546
C5 H1 3.5887 no 7_566
C5 H6 3.4004 no 1_545
C6 H1 3.5842 no 7_566
C7 H1 3.4007 no 7_566
C8 H1 3.1590 no 7_566
C8 H7 3.3799 no 1_545
C10 H4 3.3758 no 1_565
C11 H3 3.3828 no 1_565
H1 P5 3.3958 no .
H1 F1 2.7820 no 1_565
H1 F2 3.2333 no .
H1 F3 2.8738 no .
H1 F3 3.5676 no 1_565
H1 F4 2.3818 no .
H1 C5 3.5887 no 7_566
H1 C6 3.5842 no 7_566
H1 C7 3.4007 no 7_566
H1 C8 3.1590 no 7_566
H1 H3 3.3856 no 7_566
H1 H4 3.0283 no 7_566
H1 H5 3.0840 no 8_464
H1 H7 3.4725 no 6_546
H2 S1 3.4886 no 1_565
H2 P5 3.3020 no 1_565
H2 F1 2.9872 no 1_565
H2 F2 2.4146 no 1_565
H2 F3 2.7779 no 1_565
H2 H3 3.3560 no 7_566
H2 H5 2.8409 no 8_464
H2 H7 3.2863 no 6_546
H3 F3 2.6196 no 7_556
H3 C1 3.3005 no 7_566
H3 C2 3.2840 no 7_566
H3 C11 3.3828 no 1_545
H3 H1 3.3856 no 7_566
H3 H2 3.3560 no 7_566
H3 H6 3.0103 no 1_545
H4 P5 3.2885 no 7_556
H4 F1 2.7478 no 7_556
H4 F2 2.9786 no 8_555
H4 F3 2.4180 no 7_556
H4 C1 3.5457 no 7_566
H4 C10 3.3758 no 1_545
H4 H1 3.0283 no 7_566
H4 H7 3.0670 no 1_545
H5 F1 3.0669 no 7_556
H5 F2 3.0083 no 8_555
H5 F4 3.3479 no 7_566
H5 N1 3.5158 no 3_677
H5 C1 3.3250 no 8_565
H5 C2 3.1979 no 8_565
H5 H1 3.0840 no 8_565
H5 H2 2.8409 no 8_565
H5 H5 3.1579 no 3_667
H5 H7 3.0466 no 3_677
H6 S2 3.4033 no 6_556
H6 S3 3.5065 no 6_556
H6 C3 2.9584 no 6_556
H6 C4 3.0231 no 6_556
H6 C5 3.4004 no 1_565
H6 H3 3.0103 no 1_565
H7 S1 3.2208 no 6_556
H7 S2 2.9552 no 6_556
H7 F2 3.5802 no 8_565
H7 N1 3.4025 no 3_677
H7 C1 2.9494 no 6_556
H7 C2 2.8234 no 6_556
H7 C3 3.1606 no 6_556
H7 C8 3.3799 no 1_565
H7 H1 3.4725 no 6_556
H7 H2 3.2863 no 6_556
H7 H4 3.0670 no 1_565
H7 H5 3.0466 no 3_677

loop_
_geom_torsion_atom_site_label_1
_geom_torsion_atom_site_label_2
_geom_torsion_atom_site_label_3
_geom_torsion_atom_site_label_4
_geom_torsion
_geom_torsion_publ_flag
C1 S1 C3 S2 5.72(17) no
C1 S1 C3 C4 -176.2(2) no
C3 S1 C1 C2 -3.5(2) no
C2 S2 C3 S1 -5.77(17) no
C2 S2 C3 C4 176.1(2) no
C3 S2 C2 C1 3.6(3) no
C4 S3 C6 C5 -7.85(19) no
C4 S3 C6 C7 171.77(17) no
C6 S3 C4 S4 11.29(16) no
C6 S3 C4 C3 -170.69(19) no
C4 S4 C5 C6 5.5(2) no
C5 S4 C4 S3 -10.65(17) no
C5 S4 C4 C3 171.4(2) no
C9 N1 C10 C11 0.9(4) no
C10 N1 C9 C8 -1.5(4) no
S1 C1 C2 S2 -0.1(4) no
S1 C3 C4 S3 -176.43(15) no
S1 C3 C4 S4 1.4(4) no
S2 C3 C4 S3 1.5(4) no
S2 C3 C4 S4 179.28(15) no
S4 C5 C6 S3 1.7(3) no
S4 C5 C6 C7 -177.91(16) no
S3 C6 C7 C8 -179.72(16) no
S3 C6 C7 C11 -0.1(3) no
C5 C6 C7 C8 -0.1(4) no
C5 C6 C7 C11 179.4(3) no
C6 C7 C8 C9 -179.9(2) no
C6 C7 C11 C10 179.4(2) no
C8 C7 C11 C10 -1.0(4) no
C11 C7 C8 C9 0.5(4) no
C7 C8 C9 N1 0.7(4) no
N1 C10 C11 C7 0.3(4) no
